data_1563014
loop_
_publ_author_name
'Weng, Sheng-Feng'
'Wang, Yun-Hsin'
'Lee, Chi-Shen'

_publ_section_title
;
 New metal-organic frameworks of [M(C6H5O7)(C6H6O7)(C6H7O7)(H2O)] . H2O
 (M=La, Ce) and [Ce2(C2O4)(C6H6O7)2] . 4H2O
;
_journal_name_full 'Journal of Solid State Chemistry'
_journal_page_first 77
_journal_page_last 83
_journal_paper_doi 10.1016/j.jssc.2012.01.046
_journal_volume 188
_journal_year 2012
_chemical_formula_moiety 'C18 H20 La2 O22, H2 O'
_chemical_formula_sum 'C18 H22 La2 O23'
_chemical_formula_weight 884.18
_space_group_IT_number 2
_space_group_name_Hall '-P 1'
_space_group_name_H-M_alt 'P -1'
_symmetry_cell_setting triclinic
_symmetry_Int_Tables_number 2
_symmetry_space_group_name_Hall '-P 1'
_symmetry_space_group_name_H-M 'P -1'
_atom_sites_solution_hydrogens geom
_atom_sites_solution_primary direct
_atom_sites_solution_secondary difmap
_audit_creation_method SHELXL-97
_cell_angle_alpha 72.27(3)
_cell_angle_beta 84.12(3)
_cell_angle_gamma 66.99(3)
_cell_formula_units_Z 2
_cell_length_a 9.854(2)
_cell_length_b 11.064(2)
_cell_length_c 13.508(3)
_cell_measurement_reflns_used 15231
_cell_measurement_temperature 298(2)
_cell_measurement_theta_max 28.29
_cell_measurement_theta_min 1.58
_cell_volume 1290.9(6)
_computing_cell_refinement 'Bruker SMART'
_computing_data_collection 'Bruker SMART'
_computing_data_reduction 'Bruker SAINT'
_computing_molecular_graphics 'Bruker SHELXTL'
_computing_publication_material 'Bruker SHELXTL'
_computing_structure_refinement 'Bruker SHELXTL'
_computing_structure_solution 'Bruker SHELXTL'
_diffrn_ambient_temperature 298(2)
_diffrn_measured_fraction_theta_full 0.994
_diffrn_measured_fraction_theta_max 0.994
_diffrn_measurement_device_type 'Bruker SMART CCD area-detector'
_diffrn_measurement_method '\f and \w'
_diffrn_radiation_monochromator graphite
_diffrn_radiation_probe x-ray
_diffrn_radiation_source 'fine-focus sealed tube'
_diffrn_radiation_type MoK\a
_diffrn_radiation_wavelength 0.71073
_diffrn_reflns_av_R_equivalents 0.0314
_diffrn_reflns_av_sigmaI/netI 0.0460
_diffrn_reflns_limit_h_max 13
_diffrn_reflns_limit_h_min -13
_diffrn_reflns_limit_k_max 14
_diffrn_reflns_limit_k_min -14
_diffrn_reflns_limit_l_max 18
_diffrn_reflns_limit_l_min -18
_diffrn_reflns_number 15231
_diffrn_reflns_theta_full 28.29
_diffrn_reflns_theta_max 28.29
_diffrn_reflns_theta_min 1.58
_exptl_absorpt_coefficient_mu 3.373
_exptl_absorpt_correction_T_max 1
_exptl_absorpt_correction_T_min 0.811929
_exptl_absorpt_correction_type empirical
_exptl_crystal_colour colorless
_exptl_crystal_density_diffrn 2.275
_exptl_crystal_density_method 'not measured'
_exptl_crystal_description rod
_exptl_crystal_F_000 856
_exptl_crystal_size_max 0.85
_exptl_crystal_size_mid 0.4
_exptl_crystal_size_min 0.3
_refine_diff_density_max 1.104
_refine_diff_density_min -0.687
_refine_diff_density_rms 0.142
_refine_ls_extinction_expression Fc^*^=kFc[1+0.001xFc^2^\l^3^/sin(2\q)]^-1/4^
_refine_ls_extinction_method none
_refine_ls_goodness_of_fit_ref 1.053
_refine_ls_matrix_type full
_refine_ls_number_parameters 392
_refine_ls_number_reflns 6379
_refine_ls_number_restraints 0
_refine_ls_restrained_S_all 1.053
_refine_ls_R_factor_all 0.0417
_refine_ls_R_factor_gt 0.0334
_refine_ls_shift/su_max 10.685
_refine_ls_shift/su_mean 0.027
_refine_ls_structure_factor_coef Fsqd
_refine_ls_weighting_details 'calc w=1/[\s^2^(Fo^2^)+(0.0238P)^2^+1.2332P] where P=(Fo^2^+2Fc^2^)/3'
_refine_ls_weighting_scheme calc
_refine_ls_wR_factor_gt 0.0649
_refine_ls_wR_factor_ref 0.0687
_reflns_number_gt 5557
_reflns_number_total 6379
_reflns_threshold_expression >2sigma(I)
_cod_data_source_file JSSC-2012-188-77.cif
_cod_data_source_block C18H22La2O23
_cod_depositor_comments
;
The following automatic conversions were performed:

data item '_exptl_absorpt_correction_type' value 'Empirical' was
changed to 'empirical' in accordance with the built-in table derived
from the CIF Core dictionary named 'cif_core.dic' version 2.4.5 last
updated on 2014-11-21.

Automatic conversion script
Id: cif_fix_values 8369 2020-08-20 11:38:08Z andrius 
;
_cod_original_cell_volume 1290.8(4)
_cod_database_code 1563014

loop_
_symmetry_equiv_pos_as_xyz
'x, y, z'
'-x, -y, -z'

loop_
_atom_site_label
_atom_site_type_symbol
_atom_site_fract_x
_atom_site_fract_y
_atom_site_fract_z
_atom_site_U_iso_or_equiv
_atom_site_adp_type
_atom_site_occupancy
_atom_site_symmetry_multiplicity
_atom_site_calc_flag
_atom_site_refinement_flags
_atom_site_disorder_assembly
_atom_site_disorder_group
La1 La 0.29591(2) 0.97583(2) 0.021025(15) 0.01280(6) Uani 1 1 d . . .
La2 La 0.40895(2) 0.56980(2) 0.126442(15) 0.01202(6) Uani 1 1 d . . .
O1 O 0.3460(3) 0.7730(3) -0.05005(19) 0.0161(6) Uani 1 1 d . . .
O2 O 0.5401(3) 0.3147(3) 0.1791(2) 0.0205(6) Uani 1 1 d . . .
O3 O 0.2401(3) 1.0258(3) -0.1729(2) 0.0184(6) Uani 1 1 d . . .
H3 H 0.1577 1.0596 -0.1988 0.028 Uiso 1 1 d R . .
O4 O 0.9377(4) 0.0723(4) 0.3932(2) 0.0325(8) Uani 1 1 d . . .
H4 H 1.0052 0.1002 0.3826 0.049 Uiso 1 1 calc R . .
O5 O 0.9011(4) 0.1660(4) 0.2213(2) 0.0333(8) Uani 1 1 d . . .
O6 O 0.4007(3) 0.6163(3) 0.30548(19) 0.0153(5) Uani 1 1 d . . .
H6 H 0.4549 0.6489 0.3052 0.023 Uiso 1 1 d R . .
O7 O 0.2157(3) 0.7965(3) 0.15237(19) 0.0167(6) Uani 1 1 d . . .
O8 O 0.2677(3) 1.2148(3) -0.0691(2) 0.0202(6) Uani 1 1 d . . .
O9 O 0.5188(3) 0.7537(3) 0.11008(19) 0.0158(6) Uani 1 1 d . . .
O10 O 0.3772(3) 1.3070(3) -0.3384(2) 0.0270(7) Uani 1 1 d . . .
O11 O 0.1564(4) 1.3570(4) -0.4030(2) 0.0298(8) Uani 1 1 d . . .
O12 O 0.6531(3) 0.4976(3) 0.22004(19) 0.0156(6) Uani 1 1 d . . .
H12 H 0.6751 0.4503 0.2796 0.023 Uiso 1 1 d R . .
O13 O 0.2006(4) 0.3607(3) 0.4114(2) 0.0295(7) Uani 1 1 d . . .
H13 H 0.1898 0.3641 0.4716 0.044 Uiso 1 1 calc R . .
O14 O 0.6324(3) 0.5276(3) 0.01317(19) 0.0166(6) Uani 1 1 d . . .
O15 O 0.4865(3) 1.0386(3) 0.08928(19) 0.0178(6) Uani 1 1 d . . .
O16 O 0.3143(3) 1.0226(3) 0.2024(2) 0.0261(7) Uani 1 1 d . . .
O17 O 0.2395(3) 0.4852(3) 0.2588(2) 0.0246(7) Uani 1 1 d . . .
O18 O 0.0256(3) 0.8472(3) 0.2582(2) 0.0303(8) Uani 1 1 d . . .
O19 O 0.4818(4) 0.6828(4) 0.5153(2) 0.0418(9) Uani 1 1 d . . .
H19 H 0.5130 0.7089 0.4574 0.063 Uiso 1 1 calc R . .
O20 O 0.2795(4) 0.6580(4) 0.5828(2) 0.0343(8) Uani 1 1 d . . .
O21 O 0.1565(3) 0.6044(3) 0.0352(2) 0.0214(6) Uani 1 1 d . . .
O22 O 0.0301(3) 1.1224(3) 0.0386(2) 0.0339(8) Uani 1 1 d . . .
H22A H -0.0220 1.0717 0.0461 0.051 Uiso 1 1 d R . .
H22B H -0.0055 1.1317 0.0936 0.051 Uiso 1 1 d R . .
O23 O 0.1702(5) 0.1363(5) 0.3652(3) 0.0622(13) Uani 1 1 d . . .
H23A H 0.1880 0.2038 0.3785 0.093 Uiso 1 1 d R . .
H23B H 0.1273 0.2151 0.3074 0.093 Uiso 1 1 d R . .
C1 C 0.6644(4) 0.0737(4) 0.2233(3) 0.0148(8) Uani 1 1 d . . .
C2 C 0.1555(4) 0.7862(4) 0.2416(3) 0.0153(8) Uani 1 1 d . . .
C3 C 0.1558(4) 1.4314(4) -0.2581(3) 0.0173(8) Uani 1 1 d . . .
H3A H 0.0883 1.3884 -0.2228 0.021 Uiso 1 1 calc R . .
H3B H 0.0968 1.5254 -0.2951 0.021 Uiso 1 1 calc R . .
C4 C 0.2387(5) 1.3579(4) -0.3378(3) 0.0185(8) Uani 1 1 d . . .
C5 C 0.1466(4) 1.5105(4) -0.1012(3) 0.0156(8) Uani 1 1 d . . .
H5A H 0.0802 1.5992 -0.1423 0.019 Uiso 1 1 calc R . .
H5B H 0.0872 1.4590 -0.0645 0.019 Uiso 1 1 calc R . .
C6 C 0.2632(5) 0.7808(4) 0.4030(3) 0.0175(8) Uani 1 1 d . . .
H6A H 0.3124 0.8403 0.3627 0.021 Uiso 1 1 calc R . .
H6B H 0.1634 0.8387 0.4147 0.021 Uiso 1 1 calc R . .
C7 C 0.3420(4) 1.2852(4) -0.1128(3) 0.0139(7) Uani 1 1 d . . .
C8 C 0.6168(4) 0.2178(4) 0.1443(3) 0.0141(7) Uani 1 1 d . . .
C9 C 0.7375(5) 0.0650(5) 0.3215(3) 0.0215(9) Uani 1 1 d . . .
H9A H 0.6636 0.1221 0.3587 0.026 Uiso 1 1 calc R . .
H9B H 0.7690 -0.0289 0.3659 0.026 Uiso 1 1 calc R . .
C10 C 0.2271(4) 0.5315(4) -0.0226(3) 0.0151(8) Uani 1 1 d . . .
C11 C 0.2499(4) 1.4338(4) -0.1750(3) 0.0132(7) Uani 1 1 d . . .
C12 C 0.2156(4) 0.4719(5) 0.3518(3) 0.0199(8) Uani 1 1 d . . .
C13 C 0.4362(4) 1.0347(4) 0.1795(3) 0.0159(8) Uani 1 1 d . . .
C14 C 0.2570(4) 0.6884(4) 0.3391(3) 0.0148(8) Uani 1 1 d . . .
C15 C 0.8669(5) 0.1069(4) 0.3050(3) 0.0207(9) Uani 1 1 d . . .
C16 C 0.3430(5) 0.7012(5) 0.5072(3) 0.0234(9) Uani 1 1 d . . .
C17 C 0.1966(5) 0.5812(4) 0.4024(3) 0.0196(8) Uani 1 1 d . . .
H17A H 0.2460 0.5379 0.4699 0.023 Uiso 1 1 calc R . .
H17B H 0.0925 0.6269 0.4136 0.023 Uiso 1 1 calc R . .
C18 C 0.5261(5) 0.0401(4) 0.2615(3) 0.0191(8) Uani 1 1 d . . .
H18A H 0.5573 -0.0480 0.3143 0.023 Uiso 1 1 calc R . .
H18B H 0.4621 0.1083 0.2944 0.023 Uiso 1 1 calc R . .

loop_
_atom_site_aniso_label
_atom_site_aniso_U_11
_atom_site_aniso_U_22
_atom_site_aniso_U_33
_atom_site_aniso_U_23
_atom_site_aniso_U_13
_atom_site_aniso_U_12
La1 0.01403(12) 0.01100(12) 0.01278(11) -0.00341(8) 0.00074(8) -0.00429(9)
La2 0.01316(11) 0.01098(12) 0.01175(11) -0.00437(8) 0.00096(8) -0.00375(9)
O1 0.0210(15) 0.0132(14) 0.0131(13) -0.0023(11) -0.0016(10) -0.0061(12)
O2 0.0270(16) 0.0117(14) 0.0179(14) -0.0054(11) 0.0005(11) -0.0015(12)
O3 0.0156(14) 0.0156(14) 0.0195(14) -0.0072(11) -0.0043(10) 0.0016(12)
O4 0.0286(18) 0.045(2) 0.0294(17) -0.0110(15) -0.0092(13) -0.0173(17)
O5 0.042(2) 0.036(2) 0.0268(17) -0.0063(15) 0.0042(14) -0.0238(17)
O6 0.0115(13) 0.0170(14) 0.0197(13) -0.0090(11) 0.0035(10) -0.0060(11)
O7 0.0184(14) 0.0170(15) 0.0123(12) -0.0043(11) 0.0022(10) -0.0048(12)
O8 0.0161(14) 0.0143(15) 0.0272(15) -0.0017(12) 0.0003(11) -0.0058(12)
O9 0.0132(13) 0.0132(14) 0.0179(13) -0.0035(11) -0.0020(10) -0.0022(11)
O10 0.0232(17) 0.0339(19) 0.0303(17) -0.0185(14) 0.0034(12) -0.0114(15)
O11 0.0346(19) 0.050(2) 0.0180(15) -0.0137(14) 0.0033(12) -0.0277(17)
O12 0.0145(13) 0.0167(14) 0.0137(12) 0.0011(11) -0.0008(10) -0.0078(12)
O13 0.054(2) 0.0296(18) 0.0179(15) -0.0104(13) 0.0082(14) -0.0280(17)
O14 0.0144(14) 0.0200(15) 0.0165(13) -0.0093(11) -0.0011(10) -0.0041(12)
O15 0.0185(14) 0.0227(16) 0.0150(13) -0.0077(11) 0.0029(10) -0.0096(12)
O16 0.0246(16) 0.039(2) 0.0237(15) -0.0152(14) 0.0075(12) -0.0183(15)
O17 0.0327(18) 0.0344(19) 0.0147(14) -0.0093(13) 0.0069(12) -0.0211(15)
O18 0.0168(16) 0.040(2) 0.0211(15) -0.0089(14) -0.0011(11) 0.0034(14)
O19 0.0300(19) 0.064(3) 0.0269(18) -0.0061(18) -0.0057(14) -0.0173(19)
O20 0.043(2) 0.041(2) 0.0165(15) -0.0011(14) 0.0006(13) -0.0181(17)
O21 0.0195(15) 0.0248(17) 0.0210(14) -0.0133(12) 0.0024(11) -0.0050(13)
O22 0.0260(18) 0.0281(19) 0.0326(18) -0.0038(14) 0.0100(13) -0.0007(15)
O23 0.059(3) 0.094(4) 0.079(3) -0.061(3) 0.034(2) -0.057(3)
C1 0.0144(19) 0.0137(19) 0.0166(18) -0.0065(15) -0.0017(14) -0.0034(16)
C2 0.018(2) 0.0132(19) 0.0150(18) -0.0054(15) -0.0008(14) -0.0047(16)
C3 0.0148(19) 0.020(2) 0.0165(18) -0.0043(16) -0.0021(14) -0.0056(16)
C4 0.026(2) 0.019(2) 0.0134(18) -0.0033(15) 0.0014(15) -0.0124(18)
C5 0.0133(19) 0.016(2) 0.0178(18) -0.0068(15) 0.0004(14) -0.0041(16)
C6 0.024(2) 0.0126(19) 0.0132(18) -0.0023(15) -0.0029(15) -0.0045(17)
C7 0.0170(19) 0.0131(19) 0.0142(17) -0.0072(15) 0.0006(14) -0.0062(16)
C8 0.0135(18) 0.0147(19) 0.0151(17) -0.0041(15) -0.0016(14) -0.0060(16)
C9 0.022(2) 0.023(2) 0.0174(19) -0.0044(17) -0.0032(16) -0.0068(18)
C10 0.0147(19) 0.0115(19) 0.0161(18) -0.0010(15) 0.0009(14) -0.0044(15)
C11 0.0128(18) 0.0150(19) 0.0125(17) -0.0029(14) -0.0014(13) -0.0064(15)
C12 0.019(2) 0.027(2) 0.0183(19) -0.0056(17) 0.0033(15) -0.0144(18)
C13 0.0168(19) 0.0140(19) 0.0162(18) -0.0045(15) 0.0008(14) -0.0051(16)
C14 0.0126(18) 0.016(2) 0.0110(17) -0.0016(14) -0.0005(13) -0.0019(16)
C15 0.022(2) 0.018(2) 0.021(2) -0.0088(17) -0.0030(16) -0.0030(17)
C16 0.031(2) 0.022(2) 0.018(2) -0.0097(17) -0.0004(17) -0.008(2)
C17 0.022(2) 0.022(2) 0.0165(19) -0.0056(16) 0.0025(15) -0.0108(18)
C18 0.024(2) 0.024(2) 0.0133(18) -0.0050(16) 0.0043(15) -0.0145(18)

loop_
_atom_type_symbol
_atom_type_description
_atom_type_scat_dispersion_real
_atom_type_scat_dispersion_imag
_atom_type_scat_source
H H 0.0000 0.0000 'International Tables Vol C Tables 4.2.6.8 and 6.1.1.4'
C C 0.0033 0.0016 'International Tables Vol C Tables 4.2.6.8 and 6.1.1.4'
O O 0.0106 0.0060 'International Tables Vol C Tables 4.2.6.8 and 6.1.1.4'
La La -0.2871 2.4523 'International Tables Vol C Tables 4.2.6.8 and 6.1.1.4'

loop_
_geom_angle_atom_site_label_1
_geom_angle_atom_site_label_2
_geom_angle_atom_site_label_3
_geom_angle
_geom_angle_site_symmetry_1
_geom_angle_site_symmetry_3
O15 La1 O8 74.11(10) 2_675 .
O15 La1 O22 143.81(10) 2_675 .
O8 La1 O22 73.60(10) . .
O15 La1 O7 133.33(9) 2_675 .
O8 La1 O7 152.42(9) . .
O22 La1 O7 80.66(10) . .
O15 La1 O1 74.21(9) 2_675 .
O8 La1 O1 130.76(9) . .
O22 La1 O1 116.91(11) . .
O7 La1 O1 70.26(8) . .
O15 La1 O15 66.16(10) 2_675 .
O8 La1 O15 68.94(9) . .
O22 La1 O15 115.52(10) . .
O7 La1 O15 115.38(9) . .
O1 La1 O15 127.42(9) . .
O15 La1 O3 66.63(9) 2_675 .
O8 La1 O3 71.61(9) . .
O22 La1 O3 87.91(10) . .
O7 La1 O3 117.75(9) . .
O1 La1 O3 61.56(9) . .
O15 La1 O3 124.54(9) . .
O15 La1 O9 70.97(9) 2_675 .
O8 La1 O9 133.81(9) . .
O22 La1 O9 145.15(9) . .
O7 La1 O9 67.26(9) . .
O1 La1 O9 65.42(8) . .
O15 La1 O9 69.79(9) . .
O3 La1 O9 118.45(9) . .
O15 La1 O16 114.67(9) 2_675 .
O8 La1 O16 88.67(10) . .
O22 La1 O16 80.44(11) . .
O7 La1 O16 77.29(9) . .
O1 La1 O16 139.08(9) . .
O15 La1 O16 49.04(8) . .
O3 La1 O16 159.34(9) . .
O9 La1 O16 79.56(9) . .
O15 La1 C13 90.09(10) 2_675 .
O8 La1 C13 79.64(10) . .
O22 La1 C13 99.74(11) . .
O7 La1 C13 95.40(10) . .
O1 La1 C13 136.61(10) . .
O15 La1 C13 24.55(9) . .
O3 La1 C13 146.82(10) . .
O9 La1 C13 71.25(10) . .
O16 La1 C13 24.63(9) . .
O15 La1 La2 94.30(7) 2_675 .
O8 La1 La2 168.22(6) . .
O22 La1 La2 116.81(8) . .
O7 La1 La2 39.32(6) . .
O1 La1 La2 40.97(6) . .
O15 La1 La2 108.67(7) . .
O3 La1 La2 102.20(7) . .
O9 La1 La2 39.86(6) . .
O16 La1 La2 98.28(8) . .
C13 La1 La2 102.87(8) . .
O15 La1 La1 33.90(6) 2_675 2_675
O8 La1 La1 67.73(7) . 2_675
O22 La1 La1 137.19(8) . 2_675
O7 La1 La1 131.43(7) . 2_675
O1 La1 La1 102.23(7) . 2_675
O15 La1 La1 32.25(6) . 2_675
O3 La1 La1 96.56(7) . 2_675
O9 La1 La1 66.36(6) . 2_675
O16 La1 La1 81.01(7) . 2_675
C13 La1 La1 56.37(8) . 2_675
La2 La1 La1 103.82(3) . 2_675
O2 La2 O14 75.46(10) . .
O2 La2 O17 76.34(10) . .
O14 La2 O17 151.59(10) . .
O2 La2 O12 69.02(10) . .
O14 La2 O12 65.11(8) . .
O17 La2 O12 107.38(9) . .
O2 La2 O14 70.14(9) . 2_665
O14 La2 O14 71.61(10) . 2_665
O17 La2 O14 95.54(9) . 2_665
O12 La2 O14 125.99(9) . 2_665
O2 La2 O7 153.05(9) . .
O14 La2 O7 130.48(9) . .
O17 La2 O7 77.93(10) . .
O12 La2 O7 111.91(9) . .
O14 La2 O7 120.54(9) 2_665 .
O2 La2 O9 127.81(9) . .
O14 La2 O9 70.47(9) . .
O17 La2 O9 132.06(9) . .
O12 La2 O9 61.23(9) . .
O14 La2 O9 129.92(8) 2_665 .
O7 La2 O9 66.90(8) . .
O2 La2 O6 100.07(9) . .
O14 La2 O6 124.12(8) . .
O17 La2 O6 64.68(9) . .
O12 La2 O6 61.75(8) . .
O14 La2 O6 159.90(9) 2_665 .
O7 La2 O6 61.17(9) . .
O9 La2 O6 70.07(8) . .
O2 La2 O1 136.80(8) . .
O14 La2 O1 71.47(9) . .
O17 La2 O1 130.34(9) . .
O12 La2 O1 118.27(9) . .
O14 La2 O1 73.54(8) 2_665 .
O7 La2 O1 68.12(8) . .
O9 La2 O1 64.20(8) . .
O6 La2 O1 121.31(8) . .
O2 La2 O21 102.13(10) . .
O14 La2 O21 114.74(8) . .
O17 La2 O21 68.26(9) . .
O12 La2 O21 171.07(9) . .
O14 La2 O21 48.76(8) 2_665 .
O7 La2 O21 75.32(9) . .
O9 La2 O21 127.59(9) . .
O6 La2 O21 120.48(8) . .
O1 La2 O21 68.78(9) . .
O2 La2 C10 86.60(10) . .
O14 La2 C10 92.95(9) . .
O17 La2 C10 81.97(9) . .
O12 La2 C10 150.16(9) . .
O14 La2 C10 24.49(9) 2_665 .
O7 La2 C10 97.65(10) . .
O9 La2 C10 132.58(9) . .
O6 La2 C10 142.88(9) . .
O1 La2 C10 68.42(9) . .
O21 La2 C10 24.30(9) . .
O2 La2 La1 166.21(7) . .
O14 La2 La1 91.93(7) . .
O17 La2 La1 116.46(8) . .
O12 La2 La1 100.82(7) . .
O14 La2 La1 111.60(7) 2_665 .
O7 La2 La1 38.62(6) . .
O9 La2 La1 40.10(6) . .
O6 La2 La1 82.21(7) . .
O1 La2 La1 39.11(6) . .
O21 La2 La1 88.10(7) . .
C10 La2 La1 99.84(8) . .
C8 O1 La1 119.7(2) 2_665 .
C8 O1 La2 134.6(2) 2_665 .
La1 O1 La2 99.92(8) . .
C8 O2 La2 142.3(2) . .
C1 O3 La1 116.3(2) 2_665 .
C14 O6 La2 115.7(2) . .
C2 O7 La1 135.6(2) . .
C2 O7 La2 115.4(2) . .
La1 O7 La2 102.05(9) . .
C7 O8 La1 141.2(3) . .
C7 O9 La2 117.7(2) 2_675 .
C7 O9 La1 136.9(2) 2_675 .
La2 O9 La1 100.04(9) . .
C11 O12 La2 118.8(2) 2_675 .
C10 O14 La2 139.2(2) 2_665 .
C10 O14 La2 99.0(2) 2_665 2_665
La2 O14 La2 108.39(10) . 2_665
C13 O15 La1 145.9(2) . 2_675
C13 O15 La1 97.6(2) . .
La1 O15 La1 113.84(10) 2_675 .
C13 O16 La1 92.2(2) . .
C12 O17 La2 136.5(3) . .
C10 O21 La2 92.2(2) . .
O3 C1 C9 111.5(3) 2_665 .
O3 C1 C8 109.0(3) 2_665 .
C9 C1 C8 112.6(3) . .
O3 C1 C18 108.9(3) 2_665 .
C9 C1 C18 105.4(3) . .
C8 C1 C18 109.3(3) . .
O18 C2 O7 125.9(4) . .
O18 C2 C14 116.7(3) . .
O7 C2 C14 117.4(3) . .
C4 C3 C11 116.7(3) . .
O10 C4 O11 124.2(4) . .
O10 C4 C3 121.7(3) . .
O11 C4 C3 114.1(4) . .
C10 C5 C11 113.6(3) 1_565 .
C16 C6 C14 113.6(3) . .
O8 C7 O9 126.6(4) . 2_675
O8 C7 C11 114.5(3) . .
O9 C7 C11 118.8(3) 2_675 .
O2 C8 O1 126.0(4) . 2_665
O2 C8 C1 115.8(3) . .
O1 C8 C1 118.2(3) 2_665 .
C15 C9 C1 116.2(3) . .
O21 C10 O14 119.9(3) . 2_665
O21 C10 C5 120.2(3) . 1_545
O14 C10 C5 119.9(3) 2_665 1_545
O21 C10 La2 63.5(2) . .
O14 C10 La2 56.47(18) 2_665 .
C5 C10 La2 175.9(3) 1_545 .
O12 C11 C3 111.9(3) 2_675 .
O12 C11 C7 108.9(3) 2_675 .
C3 C11 C7 109.3(3) . .
O12 C11 C5 108.2(3) 2_675 .
C3 C11 C5 108.9(3) . .
C7 C11 C5 109.7(3) . .
O17 C12 O13 120.1(4) . .
O17 C12 C17 123.3(4) . .
O13 C12 C17 116.5(3) . .
O16 C13 O15 120.4(3) . .
O16 C13 C18 120.0(3) . 1_565
O15 C13 C18 119.5(3) . 1_565
O16 C13 La1 63.1(2) . .
O15 C13 La1 57.87(19) . .
C18 C13 La1 170.3(3) 1_565 .
O6 C14 C17 107.2(3) . .
O6 C14 C6 111.2(3) . .
C17 C14 C6 111.7(3) . .
O6 C14 C2 109.3(3) . .
C17 C14 C2 110.9(3) . .
C6 C14 C2 106.5(3) . .
O5 C15 O4 124.6(4) . .
O5 C15 C9 124.0(4) . .
O4 C15 C9 111.4(4) . .
O20 C16 O19 120.0(4) . .
O20 C16 C6 121.0(4) . .
O19 C16 C6 119.0(4) . .
C12 C17 C14 113.8(3) . .
C13 C18 C1 116.4(3) 1_545 .

loop_
_geom_bond_atom_site_label_1
_geom_bond_atom_site_label_2
_geom_bond_distance
_geom_bond_site_symmetry_2
La1 O15 2.463(3) 2_675
La1 O8 2.467(3) .
La1 O22 2.517(3) .
La1 O7 2.550(3) .
La1 O1 2.559(3) .
La1 O15 2.574(3) .
La1 O3 2.577(3) .
La1 O9 2.614(3) .
La1 O16 2.690(3) .
La1 C13 3.013(4) .
La1 La2 3.9956(13) .
La1 La1 4.2208(10) 2_675
La2 O2 2.501(3) .
La2 O14 2.520(3) .
La2 O17 2.540(3) .
La2 O12 2.555(3) .
La2 O14 2.573(3) 2_665
La2 O7 2.589(3) .
La2 O9 2.600(3) .
La2 O6 2.609(2) .
La2 O1 2.659(3) .
La2 O21 2.730(3) .
La2 C10 3.049(4) .
O1 C8 1.273(4) 2_665
O2 C8 1.242(5) .
O3 C1 1.442(4) 2_665
O4 C15 1.317(5) .
O5 C15 1.210(5) .
O6 C14 1.433(4) .
O7 C2 1.281(4) .
O8 C7 1.252(5) .
O9 C7 1.267(4) 2_675
O10 C4 1.256(5) .
O11 C4 1.262(5) .
O12 C11 1.424(4) 2_675
O13 C12 1.304(5) .
O14 C10 1.279(4) 2_665
O14 La2 2.573(3) 2_665
O15 C13 1.263(4) .
O15 La1 2.463(3) 2_675
O16 C13 1.257(5) .
O17 C12 1.228(5) .
O18 C2 1.226(5) .
O19 C16 1.312(5) .
O20 C16 1.212(5) .
O21 C10 1.255(4) .
C1 O3 1.442(4) 2_665
C1 C9 1.532(5) .
C1 C8 1.544(5) .
C1 C18 1.548(5) .
C2 C14 1.569(5) .
C3 C4 1.524(5) .
C3 C11 1.539(5) .
C5 C10 1.510(5) 1_565
C5 C11 1.544(5) .
C6 C16 1.518(5) .
C6 C14 1.546(5) .
C7 O9 1.267(4) 2_675
C7 C11 1.543(5) .
C8 O1 1.273(4) 2_665
C9 C15 1.494(6) .
C10 O14 1.279(4) 2_665
C10 C5 1.510(5) 1_545
C11 O12 1.424(4) 2_675
C12 C17 1.505(6) .
C13 C18 1.515(5) 1_565
C14 C17 1.524(5) .
C18 C13 1.515(5) 1_545
